data_4328240
loop_
_publ_author_name
'Hao Lei'
'James C. Fettinger'
'Philip P. Power'

_publ_section_title
;
 Reduction of Terphenyl Co(II) Halide Derivatives in the Presence of
 Arenes: Insertion of Co(I) into a C-F Bond
;
_journal_name_full 'Inorganic Chemistry'
_journal_page_first 1821
_journal_page_last 1826
_journal_paper_doi 10.1021/ic202116s
_journal_volume 51
_journal_year 2012
_chemical_formula_moiety 'C48 H67 Co, C6 H12'
_chemical_formula_sum 'C54 H79 Co'
_chemical_formula_weight 787.10
_chemical_name_systematic
; 
 ? 
;
_space_group_IT_number 34
_symmetry_cell_setting orthorhombic
_symmetry_space_group_name_Hall 'P 2 -2n'
_symmetry_space_group_name_H-M 'P n n 2'
_atom_sites_solution_hydrogens geom
_atom_sites_solution_primary direct
_atom_sites_solution_secondary difmap
_audit_creation_method SHELXL-97
_cell_angle_alpha 90.00
_cell_angle_beta 90.00
_cell_angle_gamma 90.00
_cell_formula_units_Z 2
_cell_length_a 14.4108(7)
_cell_length_b 14.8230(7)
_cell_length_c 10.9922(5)
_cell_measurement_reflns_used 9447
_cell_measurement_temperature 90(2)
_cell_measurement_theta_max 27.41
_cell_measurement_theta_min 2.71
_cell_volume 2348.06(19)
_computing_cell_refinement 'Bruker SAINT'
_computing_data_collection 'Bruker APEX2'
_computing_data_reduction 'Bruker SAINT'
_computing_molecular_graphics 'Bruker SHELXTL'
_computing_publication_material 'Bruker SHELXTL'
_computing_structure_refinement 'SHELXL-97 (Sheldrick, 2008)'
_computing_structure_solution 'SHELXS-97 (Sheldrick, 2008)'
_diffrn_ambient_temperature 90(2)
_diffrn_measured_fraction_theta_full 0.998
_diffrn_measured_fraction_theta_max 0.998
_diffrn_measurement_device_type 'Bruker APEX-II CCD'
_diffrn_measurement_method '\f and \w scans'
_diffrn_radiation_monochromator graphite
_diffrn_radiation_source 'fine-focus sealed tube'
_diffrn_radiation_type MoK\a
_diffrn_radiation_wavelength 0.71073
_diffrn_reflns_av_R_equivalents 0.0295
_diffrn_reflns_av_sigmaI/netI 0.0222
_diffrn_reflns_limit_h_max 18
_diffrn_reflns_limit_h_min -18
_diffrn_reflns_limit_k_max 19
_diffrn_reflns_limit_k_min -19
_diffrn_reflns_limit_l_max 14
_diffrn_reflns_limit_l_min -14
_diffrn_reflns_number 25539
_diffrn_reflns_theta_full 27.50
_diffrn_reflns_theta_max 27.50
_diffrn_reflns_theta_min 2.31
_exptl_absorpt_coefficient_mu 0.399
_exptl_absorpt_correction_T_max 0.9210
_exptl_absorpt_correction_T_min 0.8076
_exptl_absorpt_correction_type multi-scan
_exptl_crystal_colour green
_exptl_crystal_density_diffrn 1.113
_exptl_crystal_description block
_exptl_crystal_F_000 860
_exptl_crystal_size_max 0.56
_exptl_crystal_size_mid 0.33
_exptl_crystal_size_min 0.21
_refine_diff_density_max 0.535
_refine_diff_density_min -1.080
_refine_diff_density_rms 0.049
_refine_ls_abs_structure_details 'Flack H D (1983), Acta Cryst. A39, 876-881'
_refine_ls_abs_structure_Flack 0.00(2)
_refine_ls_extinction_method none
_refine_ls_goodness_of_fit_ref 1.067
_refine_ls_hydrogen_treatment constr
_refine_ls_matrix_type full
_refine_ls_number_parameters 271
_refine_ls_number_reflns 5367
_refine_ls_number_restraints 22
_refine_ls_restrained_S_all 1.084
_refine_ls_R_factor_all 0.0535
_refine_ls_R_factor_gt 0.0467
_refine_ls_shift/su_max 0.000
_refine_ls_shift/su_mean 0.000
_refine_ls_structure_factor_coef Fsqd
_refine_ls_weighting_details 'calc w=1/[\s^2^(Fo^2^)+(0.0509P)^2^+1.4296P] where P=(Fo^2^+2Fc^2^)/3'
_refine_ls_weighting_scheme calc
_refine_ls_wR_factor_gt 0.1155
_refine_ls_wR_factor_ref 0.1211
_reflns_number_gt 4876
_reflns_number_total 5367
_reflns_threshold_expression >2sigma(I)
_cod_data_source_file ic202116s_si_001_1.cif
_cod_data_source_block hl92f
_cod_database_code 4328240

loop_
_symmetry_equiv_pos_as_xyz
'x, y, z'
'-x, -y, z'
'x+1/2, -y+1/2, z+1/2'
'-x+1/2, y+1/2, z+1/2'

loop_
_atom_site_label
_atom_site_type_symbol
_atom_site_fract_x
_atom_site_fract_y
_atom_site_fract_z
_atom_site_U_iso_or_equiv
_atom_site_adp_type
_atom_site_occupancy
_atom_site_symmetry_multiplicity
_atom_site_calc_flag
_atom_site_refinement_flags
_atom_site_disorder_assembly
_atom_site_disorder_group
Co1 Co 0.0000 1.0000 0.22175(6) 0.0610(2) Uani 1 2 d S . .
C1 C 0.0000 1.0000 0.4023(3) 0.0210(5) Uani 1 2 d S . .
C2 C 0.01854(12) 0.92013(13) 0.46993(18) 0.0187(4) Uani 1 1 d . . .
C3 C 0.01882(13) 0.91982(14) 0.59713(19) 0.0217(4) Uani 1 1 d . . .
C4 C 0.0000 1.0000 0.6586(3) 0.0216(5) Uani 1 2 d S . .
H4A H 0.0000 1.0000 0.7450 0.026 Uiso 1 2 calc SR . .
C5 C 0.03811(16) 0.83496(15) 0.6713(2) 0.0272(4) Uani 1 1 d . . .
H5A H 0.0536 0.7853 0.6132 0.033 Uiso 1 1 calc R . .
C6 C -0.04730(18) 0.80541(17) 0.7453(2) 0.0349(5) Uani 1 1 d . . .
H6A H -0.1001 0.7968 0.6904 0.052 Uiso 1 1 calc R . .
H6B H -0.0625 0.8520 0.8053 0.052 Uiso 1 1 calc R . .
H6C H -0.0337 0.7486 0.7873 0.052 Uiso 1 1 calc R . .
C7 C 0.12129(17) 0.84782(18) 0.7562(2) 0.0362(5) Uani 1 1 d . . .
H7A H 0.1754 0.8668 0.7087 0.054 Uiso 1 1 calc R . .
H7B H 0.1350 0.7908 0.7975 0.054 Uiso 1 1 calc R . .
H7C H 0.1067 0.8942 0.8169 0.054 Uiso 1 1 calc R . .
C8 C 0.03693(14) 0.83619(13) 0.39746(18) 0.0205(4) Uani 1 1 d . . .
C9 C -0.03742(15) 0.78004(14) 0.3616(2) 0.0247(4) Uani 1 1 d . . .
C10 C -0.02059(17) 0.70895(15) 0.2828(2) 0.0306(5) Uani 1 1 d . . .
H10A H -0.0713 0.6726 0.2573 0.037 Uiso 1 1 calc R . .
C11 C 0.06800(17) 0.68862(15) 0.2395(2) 0.0323(5) Uani 1 1 d . . .
C12 C 0.14098(17) 0.74084(15) 0.2810(2) 0.0308(5) Uani 1 1 d . . .
H12A H 0.2022 0.7269 0.2549 0.037 Uiso 1 1 calc R . .
C13 C 0.12744(15) 0.81359(14) 0.3604(2) 0.0242(4) Uani 1 1 d . . .
C14 C -0.13519(14) 0.79666(15) 0.4104(2) 0.0274(4) Uani 1 1 d . . .
H14A H -0.1301 0.8410 0.4787 0.033 Uiso 1 1 calc R . .
C15 C -0.19790(16) 0.83797(16) 0.3138(3) 0.0358(5) Uani 1 1 d . . .
H15A H -0.1691 0.8930 0.2818 0.054 Uiso 1 1 calc R . .
H15B H -0.2581 0.8529 0.3499 0.054 Uiso 1 1 calc R . .
H15C H -0.2068 0.7947 0.2474 0.054 Uiso 1 1 calc R . .
C16 C -0.17821(16) 0.70999(17) 0.4619(2) 0.0357(5) Uani 1 1 d . . .
H16A H -0.2406 0.7230 0.4927 0.054 Uiso 1 1 calc R . .
H16B H -0.1395 0.6872 0.5285 0.054 Uiso 1 1 calc R . .
H16C H -0.1820 0.6644 0.3975 0.054 Uiso 1 1 calc R . .
C17 C 0.0803(2) 0.61101(17) 0.1498(3) 0.0452(7) Uani 1 1 d . . .
H17A H 0.0335 0.5638 0.1708 0.054 Uiso 1 1 calc R . .
C18 C 0.0599(2) 0.6426(2) 0.0210(3) 0.0558(8) Uani 1 1 d . . .
H18A H -0.0016 0.6707 0.0184 0.084 Uiso 1 1 calc R . .
H18B H 0.0614 0.5909 -0.0344 0.084 Uiso 1 1 calc R . .
H18C H 0.1069 0.6867 -0.0039 0.084 Uiso 1 1 calc R . .
C19 C 0.1766(3) 0.5665(2) 0.1546(4) 0.0758(12) Uani 1 1 d . . .
H19A H 0.1895 0.5465 0.2379 0.114 Uiso 1 1 calc R . .
H19B H 0.2238 0.6101 0.1292 0.114 Uiso 1 1 calc R . .
H19C H 0.1778 0.5143 0.0998 0.114 Uiso 1 1 calc R . .
C20 C 0.21176(15) 0.86356(16) 0.4095(2) 0.0308(5) Uani 1 1 d . . .
H20A H 0.1890 0.9124 0.4647 0.037 Uiso 1 1 calc R . .
C21 C 0.26892(17) 0.90789(17) 0.3087(3) 0.0392(5) Uani 1 1 d . . .
H21A H 0.2292 0.9487 0.2616 0.059 Uiso 1 1 calc R . .
H21B H 0.2942 0.8612 0.2550 0.059 Uiso 1 1 calc R . .
H21C H 0.3200 0.9422 0.3450 0.059 Uiso 1 1 calc R . .
C22 C 0.27255(17) 0.8000(2) 0.4846(3) 0.0430(6) Uani 1 1 d . . .
H22A H 0.3263 0.8332 0.5159 0.064 Uiso 1 1 calc R . .
H22B H 0.2939 0.7501 0.4333 0.064 Uiso 1 1 calc R . .
H22C H 0.2364 0.7760 0.5529 0.064 Uiso 1 1 calc R . .
C23 C -0.0941(2) 0.9789(2) 0.0725(3) 0.0553(8) Uani 1 1 d . . .
H23A H -0.1604 0.9639 0.0899 0.066 Uiso 1 1 calc R . .
C24 C -0.0286(3) 0.9107(2) 0.0736(3) 0.0594(9) Uani 1 1 d . . .
H24A H -0.0486 0.8474 0.0910 0.071 Uiso 1 1 calc R . .
C25 C 0.0662(3) 0.9317(2) 0.0732(3) 0.0613(9) Uani 1 1 d . . .
H25A H 0.1127 0.8833 0.0903 0.074 Uiso 1 1 calc R . .
C31 C 0.5156(6) 0.9575(5) 0.0861(7) 0.092(3) Uani 0.50 1 d PD A -1
H31 H 0.4756 0.9049 0.1086 0.110 Uiso 0.50 1 calc PR A -1
C32 C 0.4962(5) 1.0299(4) 0.1823(6) 0.061(2) Uani 0.50 1 d PD A -1
H32A H 0.4885 1.0021 0.2635 0.073 Uiso 0.50 1 calc PR A -1
H32B H 0.5481 1.0736 0.1861 0.073 Uiso 0.50 1 calc PR A -1
C33 C 0.4083(6) 1.0762(6) 0.1437(8) 0.104(4) Uani 0.50 1 d PD A -1
H33A H 0.4188 1.1420 0.1372 0.125 Uiso 0.50 1 calc PR A -1
H33B H 0.3589 1.0655 0.2046 0.125 Uiso 0.50 1 calc PR A -1
C34 C 0.3795(6) 1.0384(7) 0.0218(8) 0.104(3) Uani 0.50 1 d PD A -1
H34A H 0.3556 1.0865 -0.0324 0.124 Uiso 0.50 1 calc PR A -1
H34B H 0.3314 0.9912 0.0312 0.124 Uiso 0.50 1 calc PR A -1
C35 C 0.4718(5) 0.9978(7) -0.0282(6) 0.073(3) Uani 0.50 1 d PD A -1
H35A H 0.4597 0.9508 -0.0902 0.087 Uiso 0.50 1 calc PR A -1
H35B H 0.5118 1.0452 -0.0640 0.087 Uiso 0.50 1 calc PR A -1
C36 C 0.6100(8) 0.9179(7) 0.0557(10) 0.104(3) Uani 0.50 1 d PD A -1
H36A H 0.6025 0.8685 -0.0027 0.155 Uiso 0.50 1 calc PR A -1
H36B H 0.6391 0.8948 0.1301 0.155 Uiso 0.50 1 calc PR A -1
H36C H 0.6494 0.9648 0.0201 0.155 Uiso 0.50 1 calc PR A -1

loop_
_atom_site_aniso_label
_atom_site_aniso_U_11
_atom_site_aniso_U_22
_atom_site_aniso_U_33
_atom_site_aniso_U_23
_atom_site_aniso_U_13
_atom_site_aniso_U_12
Co1 0.0540(3) 0.1165(5) 0.01246(19) 0.000 0.000 -0.0190(3)
C1 0.0193(12) 0.0294(14) 0.0142(12) 0.000 0.000 -0.0031(11)
C2 0.0158(8) 0.0209(9) 0.0195(10) 0.0005(7) 0.0007(7) -0.0003(7)
C3 0.0185(9) 0.0295(11) 0.0171(9) 0.0031(8) -0.0006(7) 0.0018(8)
C4 0.0218(13) 0.0301(14) 0.0129(13) 0.000 0.000 0.0031(11)
C5 0.0333(11) 0.0287(10) 0.0197(10) 0.0066(9) 0.0021(8) 0.0065(9)
C6 0.0401(13) 0.0380(12) 0.0266(13) 0.0087(9) 0.0028(9) -0.0037(10)
C7 0.0353(12) 0.0483(14) 0.0250(11) 0.0082(9) -0.0020(9) 0.0123(11)
C8 0.0254(9) 0.0198(9) 0.0163(9) 0.0027(7) 0.0006(7) 0.0004(8)
C9 0.0282(10) 0.0246(10) 0.0214(10) 0.0008(8) -0.0004(8) -0.0020(8)
C10 0.0373(11) 0.0286(11) 0.0260(12) -0.0038(9) 0.0013(9) -0.0071(9)
C11 0.0459(13) 0.0238(10) 0.0273(12) -0.0031(8) 0.0099(10) -0.0031(9)
C12 0.0336(11) 0.0282(11) 0.0307(12) -0.0017(9) 0.0099(9) 0.0014(9)
C13 0.0262(10) 0.0225(9) 0.0240(10) -0.0012(8) 0.0031(8) 0.0006(8)
C14 0.0246(10) 0.0302(10) 0.0276(11) -0.0025(9) -0.0010(8) -0.0036(8)
C15 0.0292(11) 0.0374(12) 0.0409(13) 0.0035(11) -0.0030(10) -0.0017(9)
C16 0.0287(10) 0.0413(12) 0.0372(13) 0.0062(10) 0.0024(10) -0.0036(10)
C17 0.0611(18) 0.0296(12) 0.0449(15) -0.0151(11) 0.0227(13) -0.0142(12)
C18 0.0474(15) 0.078(2) 0.0422(16) -0.0341(15) -0.0017(13) 0.0059(14)
C19 0.115(3) 0.0530(19) 0.059(2) -0.0259(16) -0.012(2) 0.046(2)
C20 0.0225(10) 0.0358(11) 0.0341(12) -0.0098(9) 0.0052(9) 0.0011(9)
C21 0.0340(12) 0.0392(12) 0.0445(14) -0.0084(11) 0.0081(11) -0.0067(10)
C22 0.0289(12) 0.0570(16) 0.0431(14) -0.0029(13) 0.0002(11) 0.0044(11)
C23 0.0632(19) 0.082(2) 0.0211(12) -0.0005(13) -0.0107(12) -0.0115(18)
C24 0.101(3) 0.0384(15) 0.0393(16) -0.0026(12) -0.0026(17) -0.0137(17)
C25 0.088(3) 0.0602(19) 0.0357(15) -0.0039(14) 0.0042(15) 0.0261(18)
C31 0.114(8) 0.075(5) 0.087(7) -0.003(5) -0.019(6) -0.031(6)
C32 0.066(4) 0.071(5) 0.046(4) -0.006(3) 0.007(3) -0.034(5)
C33 0.118(9) 0.071(6) 0.122(10) -0.007(6) 0.054(8) -0.017(6)
C34 0.186(8) 0.067(5) 0.057(4) -0.007(3) 0.003(5) -0.006(6)
C35 0.104(9) 0.064(4) 0.049(4) 0.003(4) -0.014(4) -0.004(7)
C36 0.186(8) 0.067(5) 0.057(4) -0.007(3) 0.003(5) -0.006(6)

loop_
_atom_type_symbol
_atom_type_description
_atom_type_scat_dispersion_real
_atom_type_scat_dispersion_imag
_atom_type_scat_source
C C 0.0033 0.0016 'International Tables Vol C Tables 4.2.6.8 and 6.1.1.4'
H H 0.0000 0.0000 'International Tables Vol C Tables 4.2.6.8 and 6.1.1.4'
Co Co 0.3494 0.9721 'International Tables Vol C Tables 4.2.6.8 and 6.1.1.4'

loop_
_geom_angle_atom_site_label_1
_geom_angle_atom_site_label_2
_geom_angle_atom_site_label_3
_geom_angle
_geom_angle_site_symmetry_1
_geom_angle_site_symmetry_3
C1 Co1 C24 139.58(9) . .
C1 Co1 C24 139.58(9) . 2_575
C24 Co1 C24 80.83(18) . 2_575
C1 Co1 C25 139.59(9) . .
C24 Co1 C25 38.20(15) . .
C24 Co1 C25 68.07(13) 2_575 .
C1 Co1 C25 139.59(9) . 2_575
C24 Co1 C25 68.07(13) . 2_575
C24 Co1 C25 38.20(15) 2_575 2_575
C25 Co1 C25 80.82(19) . 2_575
C1 Co1 C23 139.70(9) . .
C24 Co1 C23 37.60(14) . .
C24 Co1 C23 68.34(13) 2_575 .
C25 Co1 C23 68.34(14) . .
C25 Co1 C23 37.60(14) 2_575 .
C1 Co1 C23 139.70(9) . 2_575
C24 Co1 C23 68.34(13) . 2_575
C24 Co1 C23 37.60(14) 2_575 2_575
C25 Co1 C23 37.60(14) . 2_575
C25 Co1 C23 68.34(14) 2_575 2_575
C23 Co1 C23 80.60(18) . 2_575
C2 C1 C2 117.0(3) . 2_575
C2 C1 Co1 121.48(13) . .
C2 C1 Co1 121.48(13) 2_575 .
C3 C2 C1 121.70(19) . .
C3 C2 C8 121.83(18) . .
C1 C2 C8 116.46(18) . .
C4 C3 C2 118.8(2) . .
C4 C3 C5 118.7(2) . .
C2 C3 C5 122.55(19) . .
C3 C4 C3 122.0(3) 2_575 .
C3 C4 H4A 119.0 2_575 .
C3 C4 H4A 119.0 . .
C3 C5 C7 111.48(19) . .
C3 C5 C6 111.81(18) . .
C7 C5 C6 109.84(19) . .
C3 C5 H5A 107.8 . .
C7 C5 H5A 107.8 . .
C6 C5 H5A 107.8 . .
C5 C6 H6A 109.5 . .
C5 C6 H6B 109.5 . .
H6A C6 H6B 109.5 . .
C5 C6 H6C 109.5 . .
H6A C6 H6C 109.5 . .
H6B C6 H6C 109.5 . .
C5 C7 H7A 109.5 . .
C5 C7 H7B 109.5 . .
H7A C7 H7B 109.5 . .
C5 C7 H7C 109.5 . .
H7A C7 H7C 109.5 . .
H7B C7 H7C 109.5 . .
C13 C8 C9 118.82(18) . .
C13 C8 C2 120.97(17) . .
C9 C8 C2 120.17(18) . .
C10 C9 C8 119.3(2) . .
C10 C9 C14 120.26(19) . .
C8 C9 C14 120.41(19) . .
C9 C10 C11 122.5(2) . .
C9 C10 H10A 118.7 . .
C11 C10 H10A 118.7 . .
C12 C11 C10 117.5(2) . .
C12 C11 C17 123.1(2) . .
C10 C11 C17 119.3(2) . .
C11 C12 C13 122.0(2) . .
C11 C12 H12A 119.0 . .
C13 C12 H12A 119.0 . .
C12 C13 C8 119.5(2) . .
C12 C13 C20 118.96(19) . .
C8 C13 C20 121.47(18) . .
C15 C14 C9 111.51(19) . .
C15 C14 C16 110.74(18) . .
C9 C14 C16 111.54(18) . .
C15 C14 H14A 107.6 . .
C9 C14 H14A 107.6 . .
C16 C14 H14A 107.6 . .
C14 C15 H15A 109.5 . .
C14 C15 H15B 109.5 . .
H15A C15 H15B 109.5 . .
C14 C15 H15C 109.5 . .
H15A C15 H15C 109.5 . .
H15B C15 H15C 109.5 . .
C14 C16 H16A 109.5 . .
C14 C16 H16B 109.5 . .
H16A C16 H16B 109.5 . .
C14 C16 H16C 109.5 . .
H16A C16 H16C 109.5 . .
H16B C16 H16C 109.5 . .
C18 C17 C11 110.3(2) . .
C18 C17 C19 109.8(2) . .
C11 C17 C19 114.0(3) . .
C18 C17 H17A 107.5 . .
C11 C17 H17A 107.5 . .
C19 C17 H17A 107.5 . .
C17 C18 H18A 109.5 . .
C17 C18 H18B 109.5 . .
H18A C18 H18B 109.5 . .
C17 C18 H18C 109.5 . .
H18A C18 H18C 109.5 . .
H18B C18 H18C 109.5 . .
C17 C19 H19A 109.5 . .
C17 C19 H19B 109.5 . .
H19A C19 H19B 109.5 . .
C17 C19 H19C 109.5 . .
H19A C19 H19C 109.5 . .
H19B C19 H19C 109.5 . .
C13 C20 C21 112.5(2) . .
C13 C20 C22 110.4(2) . .
C21 C20 C22 110.34(19) . .
C13 C20 H20A 107.8 . .
C21 C20 H20A 107.8 . .
C22 C20 H20A 107.8 . .
C20 C21 H21A 109.5 . .
C20 C21 H21B 109.5 . .
H21A C21 H21B 109.5 . .
C20 C21 H21C 109.5 . .
H21A C21 H21C 109.5 . .
H21B C21 H21C 109.5 . .
C20 C22 H22A 109.5 . .
C20 C22 H22B 109.5 . .
H22A C22 H22B 109.5 . .
C20 C22 H22C 109.5 . .
H22A C22 H22C 109.5 . .
H22B C22 H22C 109.5 . .
C24 C23 C25 120.1(3) . 2_575
C24 C23 Co1 70.70(19) . .
C25 C23 Co1 70.94(19) 2_575 .
C24 C23 H23A 119.2 . .
C25 C23 H23A 119.2 2_575 .
Co1 C23 H23A 119.2 . .
C23 C24 C25 120.2(3) . .
C23 C24 Co1 71.70(18) . .
C25 C24 Co1 71.14(19) . .
C23 C24 H24A 119.4 . .
C25 C24 H24A 119.4 . .
Co1 C24 H24A 119.4 . .
C23 C25 C24 119.7(3) 2_575 .
C23 C25 Co1 71.46(18) 2_575 .
C24 C25 Co1 70.67(19) . .
C23 C25 H25A 119.5 2_575 .
C24 C25 H25A 119.5 . .
Co1 C25 H25A 119.5 . .
C36 C31 C35 109.9(8) . .
C36 C31 C32 125.9(7) . .
C35 C31 C32 102.5(4) . .
C36 C31 H31 105.7 . .
C35 C31 H31 105.7 . .
C32 C31 H31 105.7 . .
C33 C32 C31 106.2(3) . .
C33 C32 H32A 110.5 . .
C31 C32 H32A 110.5 . .
C33 C32 H32B 110.5 . .
C31 C32 H32B 110.5 . .
H32A C32 H32B 108.7 . .
C32 C33 C34 108.2(4) . .
C32 C33 H33A 110.0 . .
C34 C33 H33A 110.0 . .
C32 C33 H33B 110.0 . .
C34 C33 H33B 110.0 . .
H33A C33 H33B 108.4 . .
C33 C34 C35 102.8(4) . .
C33 C34 H34A 111.2 . .
C35 C34 H34A 111.2 . .
C33 C34 H34B 111.2 . .
C35 C34 H34B 111.2 . .
H34A C34 H34B 109.1 . .
C31 C35 C34 102.3(4) . .
C31 C35 H35A 111.3 . .
C34 C35 H35A 111.3 . .
C31 C35 H35B 111.3 . .
C34 C35 H35B 111.3 . .
H35A C35 H35B 109.2 . .
C31 C36 H36A 109.5 . .
C31 C36 H36B 109.5 . .
H36A C36 H36B 109.5 . .
C31 C36 H36C 109.5 . .
H36A C36 H36C 109.5 . .
H36B C36 H36C 109.5 . .

loop_
_geom_bond_atom_site_label_1
_geom_bond_atom_site_label_2
_geom_bond_distance
_geom_bond_site_symmetry_2
Co1 C1 1.985(3) .
Co1 C24 2.139(3) .
Co1 C24 2.139(3) 2_575
Co1 C25 2.145(3) .
Co1 C25 2.145(3) 2_575
Co1 C23 2.151(3) .
Co1 C23 2.151(3) 2_575
C1 C2 1.423(2) .
C1 C2 1.423(2) 2_575
C2 C3 1.398(3) .
C2 C8 1.501(3) .
C3 C4 1.394(3) .
C3 C5 1.524(3) .
C4 C3 1.394(3) 2_575
C4 H4A 0.9500 .
C5 C7 1.531(3) .
C5 C6 1.539(3) .
C5 H5A 1.0000 .
C6 H6A 0.9800 .
C6 H6B 0.9800 .
C6 H6C 0.9800 .
C7 H7A 0.9800 .
C7 H7B 0.9800 .
C7 H7C 0.9800 .
C8 C13 1.407(3) .
C8 C9 1.413(3) .
C9 C10 1.385(3) .
C9 C14 1.528(3) .
C10 C11 1.395(3) .
C10 H10A 0.9500 .
C11 C12 1.383(3) .
C11 C17 1.525(3) .
C12 C13 1.401(3) .
C12 H12A 0.9500 .
C13 C20 1.522(3) .
C14 C15 1.524(3) .
C14 C16 1.535(3) .
C14 H14A 1.0000 .
C15 H15A 0.9800 .
C15 H15B 0.9800 .
C15 H15C 0.9800 .
C16 H16A 0.9800 .
C16 H16B 0.9800 .
C16 H16C 0.9800 .
C17 C18 1.520(5) .
C17 C19 1.537(5) .
C17 H17A 1.0000 .
C18 H18A 0.9800 .
C18 H18B 0.9800 .
C18 H18C 0.9800 .
C19 H19A 0.9800 .
C19 H19B 0.9800 .
C19 H19C 0.9800 .
C20 C21 1.529(4) .
C20 C22 1.529(4) .
C20 H20A 1.0000 .
C21 H21A 0.9800 .
C21 H21B 0.9800 .
C21 H21C 0.9800 .
C22 H22A 0.9800 .
C22 H22B 0.9800 .
C22 H22C 0.9800 .
C23 C24 1.383(5) .
C23 C25 1.385(5) 2_575
C23 H23A 1.0000 .
C24 C25 1.402(6) .
C24 H24A 1.0000 .
C25 C23 1.385(5) 2_575
C25 H25A 1.0000 .
C31 C36 1.518(9) .
C31 C35 1.529(8) .
C31 C32 1.532(7) .
C31 H31 1.0000 .
C32 C33 1.501(8) .
C32 H32A 0.9900 .
C32 H32B 0.9900 .
C33 C34 1.511(8) .
C33 H33A 0.9900 .
C33 H33B 0.9900 .
C34 C35 1.560(8) .
C34 H34A 0.9900 .
C34 H34B 0.9900 .
C35 H35A 0.9900 .
C35 H35B 0.9900 .
C36 H36A 0.9800 .
C36 H36B 0.9800 .
C36 H36C 0.9800 .

loop_
_geom_torsion_atom_site_label_1
_geom_torsion_atom_site_label_2
_geom_torsion_atom_site_label_3
_geom_torsion_atom_site_label_4
_geom_torsion
_geom_torsion_site_symmetry_1
_geom_torsion_site_symmetry_4
C24 Co1 C1 C2 30.0(2) . .
C24 Co1 C1 C2 -150.0(2) 2_575 .
C25 Co1 C1 C2 -30.6(2) . .
C25 Co1 C1 C2 149.4(2) 2_575 .
C23 Co1 C1 C2 89.72(17) . .
C23 Co1 C1 C2 -90.28(17) 2_575 .
C24 Co1 C1 C2 -150.0(2) . 2_575
C24 Co1 C1 C2 30.0(2) 2_575 2_575
C25 Co1 C1 C2 149.4(2) . 2_575
C25 Co1 C1 C2 -30.6(2) 2_575 2_575
C23 Co1 C1 C2 -90.29(17) . 2_575
C23 Co1 C1 C2 89.71(17) 2_575 2_575
C2 C1 C2 C3 -0.13(13) 2_575 .
Co1 C1 C2 C3 179.86(13) . .
C2 C1 C2 C8 179.34(18) 2_575 .
Co1 C1 C2 C8 -0.66(18) . .
C1 C2 C3 C4 0.3(3) . .
C8 C2 C3 C4 -179.18(15) . .
C1 C2 C3 C5 179.74(16) . .
C8 C2 C3 C5 0.3(3) . .
C2 C3 C4 C3 -0.13(13) . 2_575
C5 C3 C4 C3 -179.6(2) . 2_575
C4 C3 C5 C7 -58.6(2) . .
C2 C3 C5 C7 121.9(2) . .
C4 C3 C5 C6 64.8(2) . .
C2 C3 C5 C6 -114.7(2) . .
C3 C2 C8 C13 -91.1(2) . .
C1 C2 C8 C13 89.4(2) . .
C3 C2 C8 C9 91.1(2) . .
C1 C2 C8 C9 -88.4(2) . .
C13 C8 C9 C10 -5.4(3) . .
C2 C8 C9 C10 172.37(19) . .
C13 C8 C9 C14 173.73(19) . .
C2 C8 C9 C14 -8.5(3) . .
C8 C9 C10 C11 1.8(3) . .
C14 C9 C10 C11 -177.3(2) . .
C9 C10 C11 C12 1.9(4) . .
C9 C10 C11 C17 -178.1(2) . .
C10 C11 C12 C13 -2.1(4) . .
C17 C11 C12 C13 177.9(2) . .
C11 C12 C13 C8 -1.5(3) . .
C11 C12 C13 C20 175.5(2) . .
C9 C8 C13 C12 5.3(3) . .
C2 C8 C13 C12 -172.49(19) . .
C9 C8 C13 C20 -171.7(2) . .
C2 C8 C13 C20 10.5(3) . .
C10 C9 C14 C15 -74.8(3) . .
C8 C9 C14 C15 106.1(2) . .
C10 C9 C14 C16 49.6(3) . .
C8 C9 C14 C16 -129.5(2) . .
C12 C11 C17 C18 -96.7(3) . .
C10 C11 C17 C18 83.3(3) . .
C12 C11 C17 C19 27.4(4) . .
C10 C11 C17 C19 -152.6(3) . .
C12 C13 C20 C21 61.9(3) . .
C8 C13 C20 C21 -121.1(2) . .
C12 C13 C20 C22 -61.9(3) . .
C8 C13 C20 C22 115.1(2) . .
C1 Co1 C23 C24 -113.5(2) . .
C24 Co1 C23 C24 103.6(2) 2_575 .
C25 Co1 C23 C24 29.5(2) . .
C25 Co1 C23 C24 133.1(3) 2_575 .
C23 Co1 C23 C24 66.5(2) 2_575 .
C1 Co1 C23 C25 113.5(2) . 2_575
C24 Co1 C23 C25 -133.1(3) . 2_575
C24 Co1 C23 C25 -29.5(2) 2_575 2_575
C25 Co1 C23 C25 -103.6(2) . 2_575
C23 Co1 C23 C25 -66.5(2) 2_575 2_575
C25 C23 C24 C25 -1.2(4) 2_575 .
Co1 C23 C24 C25 -54.1(3) . .
C25 C23 C24 Co1 52.9(3) 2_575 .
C1 Co1 C24 C23 113.77(19) . .
C24 Co1 C24 C23 -66.23(19) 2_575 .
C25 Co1 C24 C23 -132.2(3) . .
C25 Co1 C24 C23 -28.7(2) 2_575 .
C23 Co1 C24 C23 -103.1(2) 2_575 .
C1 Co1 C24 C25 -114.00(19) . .
C24 Co1 C24 C25 66.00(19) 2_575 .
C25 Co1 C24 C25 103.5(2) 2_575 .
C23 Co1 C24 C25 132.2(3) . .
C23 Co1 C24 C25 29.1(2) 2_575 .
C23 C24 C25 C23 0.5(4) . 2_575
Co1 C24 C25 C23 -53.9(3) . 2_575
C23 C24 C25 Co1 54.4(3) . .
C1 Co1 C25 C23 -113.8(2) . 2_575
C24 Co1 C25 C23 132.2(3) . 2_575
C24 Co1 C25 C23 28.7(2) 2_575 2_575
C25 Co1 C25 C23 66.2(2) 2_575 2_575
C23 Co1 C25 C23 103.2(2) . 2_575
C1 Co1 C25 C24 114.0(2) . .
C24 Co1 C25 C24 -103.5(2) 2_575 .
C25 Co1 C25 C24 -66.0(2) 2_575 .
C23 Co1 C25 C24 -29.09(19) . .
C23 Co1 C25 C24 -132.2(3) 2_575 .
C36 C31 C32 C33 155.2(10) . .
C35 C31 C32 C33 29.0(8) . .
C31 C32 C33 C34 -4.7(9) . .
C32 C33 C34 C35 -20.9(10) . .
C36 C31 C35 C34 -177.4(7) . .
C32 C31 C35 C34 -41.4(9) . .
C33 C34 C35 C31 38.6(10) . .
